data_1532272
loop_
_publ_author_name
'Weitzer, F.'
'Rogl, P.'
'Noel, H.'

_publ_section_title
;
 The ternary system: silicon - titanium - uranium
;
_journal_name_full 'Journal of Alloys Compd.'
_journal_page_first 155
_journal_page_last 159
_journal_volume 350
_journal_year 2003
_chemical_formula_sum 'Ti U2'
_chemical_name_systematic 'U2 Ti'
_space_group_IT_number 191
_symmetry_space_group_name_Hall '-P 6 2'
_symmetry_space_group_name_H-M 'P 6/m m m'
_cell_angle_alpha 90
_cell_angle_beta 90
_cell_angle_gamma 120
_cell_formula_units_Z 1
_cell_length_a 4.8238
_cell_length_b 4.8238
_cell_length_c 2.8481
_cell_volume 57.394
_citation_journal_id_ASTM JALCEU
_cod_data_source_file Weitzer_JALCEU_2003_1305.cif
_cod_data_source_block Ti1U2
_cod_original_cell_volume 57.39373
_cod_original_formula_sum 'Ti1 U2'
_cod_database_code 1532272

loop_
_symmetry_equiv_pos_as_xyz
x,y,z
x-y,x,z
-y,x-y,z
-x,-y,z
-x+y,-x,z
y,-x+y,z
-y,-x,-z
x-y,-y,-z
x,x-y,-z
y,x,-z
-x+y,y,-z
-x,-x+y,-z
-x,-y,-z
-x+y,-x,-z
y,-x+y,-z
x,y,-z
x-y,x,-z
-y,x-y,-z
y,x,z
-x+y,y,z
-x,-x+y,z
-y,-x,z
x-y,-y,z
x,x-y,z

loop_
_atom_site_label
_atom_site_type_symbol
_atom_site_fract_x
_atom_site_fract_y
_atom_site_fract_z
_atom_site_occupancy
_atom_site_U_iso_or_equiv
Ti1 Ti 0 0 0 1 0.0
U1 U 0.3333 0.6667 0.5 1 0.0
